data_4083171
loop_
_publ_author_name
'Magdesieva, Tatiana V.'
'Levitskiy, Oleg A.'
'Grishin, Yuri K.'
'Ambartsumyan, Asmik A.'
'Kiskin, Mikhail A.'
'Churakov, Andrei V.'
'Babievsky, Konstantin K.'
'Kochetkov, Konstantin A.'

_publ_section_title
;
 Electrochemically Deprotonated Chiral Nickel(II) Glycinate in
 Stereoselective Nucleophilic Addition to Michael Acceptors: Advantages
 and Limitations
;
_journal_issue 18
_journal_name_full Organometallics
_journal_page_first 4629
_journal_paper_doi 10.1021/om500070n
_journal_volume 33
_journal_year 2014
_chemical_absolute_configuration rm
_chemical_formula_moiety 'C42 H39 N3 Ni O4, H2 O'
_chemical_formula_sum 'C42 H39 N3 Ni O5'
_chemical_formula_weight 724.47
_chemical_name_systematic
;
 ?
;
_space_group_crystal_system monoclinic
_space_group_IT_number 4
_space_group_name_Hall 'P 2yb'
_space_group_name_H-M_alt 'P 1 21 1'
_symmetry_space_group_name_Hall 'P 2yb'
_symmetry_space_group_name_H-M 'P 1 21 1'
_atom_sites_solution_hydrogens geom
_audit_creation_method SHELXL-2013
_cell_angle_alpha 90
_cell_angle_beta 99.66(2)
_cell_angle_gamma 90
_cell_formula_units_Z 2
_cell_length_a 10.032(4)
_cell_length_b 9.496(5)
_cell_length_c 18.872(5)
_cell_measurement_reflns_used 25
_cell_measurement_temperature 295(2)
_cell_measurement_theta_max 13
_cell_measurement_theta_min 12
_cell_volume 1772.3(13)
_computing_structure_refinement 'SHELXL-2013 (Sheldrick, 2013)'
_diffrn_ambient_temperature 295(2)
_diffrn_measured_fraction_theta_full 1.000
_diffrn_measured_fraction_theta_max 0.999
_diffrn_measurement_device_type 'Enraf Nonius Cad-4'
_diffrn_measurement_method \w
_diffrn_radiation_type MoK\a
_diffrn_radiation_wavelength 0.71073
_diffrn_reflns_av_R_equivalents 0.0215
_diffrn_reflns_av_unetI/netI 0.0353
_diffrn_reflns_Laue_measured_fraction_full 1.000
_diffrn_reflns_Laue_measured_fraction_max 0.999
_diffrn_reflns_limit_h_max 12
_diffrn_reflns_limit_h_min -12
_diffrn_reflns_limit_k_max 11
_diffrn_reflns_limit_k_min -2
_diffrn_reflns_limit_l_max 23
_diffrn_reflns_limit_l_min -3
_diffrn_reflns_number 5546
_diffrn_reflns_point_group_measured_fraction_full 0.661
_diffrn_reflns_point_group_measured_fraction_max 0.658
_diffrn_reflns_theta_full 25.242
_diffrn_reflns_theta_max 25.967
_diffrn_reflns_theta_min 2.059
_diffrn_source 'fine-focus sealed tube'
_exptl_absorpt_coefficient_mu 0.598
_exptl_absorpt_correction_T_max 0.890
_exptl_absorpt_correction_T_min 0.775
_exptl_absorpt_correction_type psi-scan
_exptl_absorpt_process_details '(North et al., 1968)'
_exptl_crystal_colour red
_exptl_crystal_density_diffrn 1.358
_exptl_crystal_description block
_exptl_crystal_F_000 760
_exptl_crystal_size_max 0.450
_exptl_crystal_size_mid 0.250
_exptl_crystal_size_min 0.200
_refine_diff_density_max 0.632
_refine_diff_density_min -0.456
_refine_diff_density_rms 0.059
_refine_ls_abs_structure_details
;
 Flack x determined using 657 quotients [(I+)-(I-)]/[(I+)+(I-)]
 (Parsons and Flack (2004), Acta Cryst. A60, s61).
;
_refine_ls_abs_structure_Flack -0.011(9)
_refine_ls_extinction_method none
_refine_ls_goodness_of_fit_ref 1.074
_refine_ls_hydrogen_treatment constr
_refine_ls_matrix_type full
_refine_ls_number_parameters 460
_refine_ls_number_reflns 4565
_refine_ls_number_restraints 19
_refine_ls_restrained_S_all 1.099
_refine_ls_R_factor_all 0.0635
_refine_ls_R_factor_gt 0.0377
_refine_ls_shift/su_max 0.001
_refine_ls_shift/su_mean 0.000
_refine_ls_structure_factor_coef Fsqd
_refine_ls_weighting_details 'w=1/[\s^2^(Fo^2^)+(0.0707P)^2^+0.0211P] where P=(Fo^2^+2Fc^2^)/3'
_refine_ls_weighting_scheme calc
_refine_ls_wR_factor_gt 0.0944
_refine_ls_wR_factor_ref 0.1054
_reflns_Friedel_coverage 0.238
_reflns_Friedel_fraction_full 0.275
_reflns_Friedel_fraction_max 0.271
_reflns_number_gt 3518
_reflns_number_total 4565
_reflns_threshold_expression 'I > 2\s(I)'
_cod_data_source_file om500070n_si_001.cif
_cod_data_source_block c
_cod_depositor_comments
;
The following automatic conversions were performed:

'_exptl_absorpt_correction_type' value 'psi scan' changed to
'psi-scan' according to
/usr/data/users/saulius/crontab/automatic-downloads/rss-feeds/ACS/lib/dictionaries/cif_core.dic
dictionary named 'cif_core.dic' version 2.4.2 from 2011-04-26.

Automatic conversion script
Id: cif_fix_values 2281 2013-09-26 08:29:07Z andrius 
;
_cod_database_code 4083171
_shelx_space_group_comment
;
The symmetry employed for this shelxl refinement is uniquely defined
by the following loop, which should always be used as a source of
symmetry information in preference to the above space-group names.
They are only intended as comments.
;
_shelx_estimated_absorpt_t_min 0.775
_shelx_estimated_absorpt_t_max 0.890
_shelxl_version_number 2013-4

loop_
_space_group_symop_operation_xyz
'x, y, z'
'-x, y+1/2, -z'

loop_
_atom_site_label
_atom_site_type_symbol
_atom_site_fract_x
_atom_site_fract_y
_atom_site_fract_z
_atom_site_U_iso_or_equiv
_atom_site_adp_type
_atom_site_occupancy
_atom_site_site_symmetry_order
_atom_site_calc_flag
_atom_site_refinement_flags_posn
_atom_site_refinement_flags_adp
Ni1 Ni 0.69343(5) 0.73662(5) 0.26244(2) 0.03675(15) Uani 1 1 d . .
N1 N 0.7765(3) 0.6018(4) 0.21465(18) 0.0342(8) Uani 1 1 d . .
N2 N 0.6720(4) 0.8673(4) 0.1883(2) 0.0419(9) Uani 1 1 d . .
N3 N 0.6202(5) 0.8774(5) 0.3195(2) 0.0507(10) Uani 1 1 d . .
O1 O 0.6996(3) 0.6058(4) 0.33588(16) 0.0460(8) Uani 1 1 d . .
O2 O 0.7928(4) 0.4017(4) 0.37568(19) 0.0539(9) Uani 1 1 d . .
O3 O 0.6358(5) 1.1096(4) 0.1723(2) 0.0808(13) Uani 1 1 d . .
O4 O 1.2601(4) 0.4276(8) 0.2655(3) 0.114(2) Uani 1 1 d . .
C1 C 0.7727(4) 0.4962(6) 0.3304(2) 0.0421(10) Uani 1 1 d . .
C2 C 0.8405(4) 0.4903(5) 0.2644(2) 0.0370(9) Uani 1 1 d . .
H2A H 0.8207 0.3986 0.2411 0.044 Uiso 1 1 calc R U
C3 C 0.7801(4) 0.5950(4) 0.1465(2) 0.0336(9) Uani 1 1 d . .
C4 C 0.7113(4) 0.6993(4) 0.0960(2) 0.0352(10) Uani 1 1 d . .
C5 C 0.6910(4) 0.6623(6) 0.0223(2) 0.0451(11) Uani 1 1 d . .
H5A H 0.7237 0.5763 0.0090 0.054 Uiso 1 1 calc R U
C6 C 0.6248(4) 0.7493(8) -0.0299(2) 0.0532(12) Uani 1 1 d . .
H6A H 0.6119 0.7228 -0.0780 0.064 Uiso 1 1 calc R U
C7 C 0.5771(5) 0.8783(7) -0.0095(3) 0.0582(14) Uani 1 1 d . .
H7A H 0.5322 0.9383 -0.0445 0.070 Uiso 1 1 calc R U
C8 C 0.5950(5) 0.9180(6) 0.0605(3) 0.0551(13) Uani 1 1 d . .
H8A H 0.5630 1.0053 0.0723 0.066 Uiso 1 1 calc R U
C9 C 0.6610(4) 0.8301(5) 0.1157(2) 0.0384(10) Uani 1 1 d . .
C10 C 0.6487(6) 1.0016(5) 0.2085(3) 0.0538(13) Uani 1 1 d . .
C11 C 0.6498(6) 1.0153(6) 0.2884(3) 0.0585(13) Uani 1 1 d . .
H11A H 0.5828 1.0852 0.2974 0.070 Uiso 1 1 calc R U
C12 C 0.7915(7) 1.0577(8) 0.3283(4) 0.091(2) Uani 1 1 d . U
H12A H 0.8607 1.0389 0.2992 0.109 Uiso 1 1 calc R U
H12B H 0.7945 1.1565 0.3415 0.109 Uiso 1 1 calc R U
C13 C 0.8081(10) 0.9654(12) 0.3930(5) 0.120(2) Uani 1 1 d . U
H13A H 0.8860 0.9050 0.3929 0.144 Uiso 1 1 calc R U
H13B H 0.8256 1.0238 0.4357 0.144 Uiso 1 1 calc R U
C14 C 0.6917(8) 0.8794(9) 0.3963(3) 0.090(2) Uani 1 1 d . U
H14A H 0.6351 0.9206 0.4278 0.108 Uiso 1 1 calc R U
H14B H 0.7179 0.7852 0.4130 0.108 Uiso 1 1 calc R U
C15 C 0.4736(6) 0.8555(7) 0.3202(3) 0.0635(15) Uani 1 1 d . .
H15A H 0.4426 0.9268 0.3505 0.076 Uiso 1 1 calc R U
H15B H 0.4613 0.7644 0.3414 0.076 Uiso 1 1 calc R U
C16 C 0.3883(5) 0.8620(7) 0.2476(3) 0.0596(14) Uani 1 1 d . .
C17 C 0.3213(6) 0.9832(9) 0.2242(4) 0.0817(19) Uani 1 1 d . .
H17A H 0.3337 1.0620 0.2538 0.098 Uiso 1 1 calc R U
C18 C 0.2380(9) 0.9943(15) 0.1602(5) 0.121(3) Uani 1 1 d . U
H18A H 0.1916 1.0778 0.1476 0.146 Uiso 1 1 calc R U
C19 C 0.2228(10) 0.8856(17) 0.1154(6) 0.127(4) Uani 1 1 d . U
H19A H 0.1686 0.8948 0.0705 0.153 Uiso 1 1 calc R U
C20 C 0.2867(8) 0.7588(13) 0.1345(5) 0.118(4) Uani 1 1 d . .
H20A H 0.2749 0.6825 0.1032 0.142 Uiso 1 1 calc R U
C21 C 0.3714(6) 0.7471(11) 0.2035(4) 0.0840(19) Uani 1 1 d . .
H21A H 0.4142 0.6625 0.2180 0.101 Uiso 1 1 calc R U
C22 C 0.8555(4) 0.4793(5) 0.1160(2) 0.0379(10) Uani 1 1 d . .
C23 C 0.8027(5) 0.3447(5) 0.1075(3) 0.0497(12) Uani 1 1 d . .
H23A H 0.7192 0.3246 0.1203 0.060 Uiso 1 1 calc R U
C24 C 0.8757(6) 0.2395(8) 0.0796(3) 0.0662(13) Uani 1 1 d . .
H24A H 0.8411 0.1486 0.0741 0.079 Uiso 1 1 calc R U
C25 C 0.9976(6) 0.2694(7) 0.0604(3) 0.0687(18) Uani 1 1 d . .
H25A H 1.0459 0.1986 0.0420 0.082 Uiso 1 1 calc R U
C26 C 1.0499(6) 0.4040(8) 0.0682(3) 0.0662(16) Uani 1 1 d . .
H26A H 1.1328 0.4240 0.0546 0.079 Uiso 1 1 calc R U
C27 C 0.9794(5) 0.5081(6) 0.0960(3) 0.0524(12) Uani 1 1 d . .
H27A H 1.0149 0.5987 0.1014 0.063 Uiso 1 1 calc R U
C28 C 0.9962(4) 0.5072(6) 0.2834(2) 0.0456(11) Uani 1 1 d . .
H28A H 1.0279 0.5306 0.2385 0.055 Uiso 1 1 calc R U
C29 C 1.0418(5) 0.6267(6) 0.3355(3) 0.0472(11) Uani 1 1 d . .
C30 C 1.0842(5) 0.7518(8) 0.3109(3) 0.0629(14) Uani 1 1 d . .
H30A H 1.0814 0.7649 0.2618 0.075 Uiso 1 1 calc R U
C31 C 1.1312(7) 0.8594(8) 0.3583(4) 0.086(2) Uani 1 1 d . .
H31A H 1.1622 0.9426 0.3407 0.103 Uiso 1 1 calc R U
C32 C 1.1327(7) 0.8449(9) 0.4300(4) 0.088(2) Uani 1 1 d . .
H32A H 1.1638 0.9178 0.4614 0.105 Uiso 1 1 calc R U
C33 C 1.0889(7) 0.7241(11) 0.4551(3) 0.088(2) Uani 1 1 d . .
H33A H 1.0880 0.7146 0.5040 0.106 Uiso 1 1 calc R U
C34 C 1.0446(7) 0.6125(7) 0.4089(3) 0.0731(17) Uani 1 1 d . .
H34A H 1.0169 0.5286 0.4274 0.088 Uiso 1 1 calc R U
C35 C 1.0622(5) 0.3669(6) 0.3090(3) 0.0569(13) Uani 1 1 d . .
H35A H 1.0411 0.3445 0.3560 0.068 Uiso 1 1 calc R U
H35B H 1.0252 0.2929 0.2760 0.068 Uiso 1 1 calc R U
C36 C 1.2137(5) 0.3717(7) 0.3132(3) 0.0626(15) Uani 1 1 d . .
C37 C 1.3062(4) 0.3052(5) 0.3739(3) 0.0453(10) Uani 1 1 d . .
C38 C 1.2625(5) 0.2094(5) 0.4203(3) 0.0520(14) Uani 1 1 d . .
H38A H 1.1712 0.1868 0.4151 0.062 Uiso 1 1 calc R U
C39 C 1.3541(6) 0.1465(7) 0.4747(3) 0.0636(15) Uani 1 1 d . .
H39A H 1.3244 0.0825 0.5059 0.076 Uiso 1 1 calc R U
C40 C 1.4896(6) 0.1805(7) 0.4816(3) 0.0653(15) Uani 1 1 d . .
H40A H 1.5515 0.1377 0.5174 0.078 Uiso 1 1 calc R U
C41 C 1.5339(5) 0.2762(7) 0.4368(3) 0.0626(17) Uani 1 1 d . .
H41A H 1.6251 0.2999 0.4429 0.075 Uiso 1 1 calc R U
C42 C 1.4443(5) 0.3370(6) 0.3827(3) 0.0580(14) Uani 1 1 d . .
H42A H 1.4754 0.4002 0.3516 0.070 Uiso 1 1 calc R U
O1W O 0.5186(6) 1.3749(7) 0.2019(3) 0.1128(18) Uani 1 1 d . .

loop_
_atom_site_aniso_label
_atom_site_aniso_U_11
_atom_site_aniso_U_22
_atom_site_aniso_U_33
_atom_site_aniso_U_23
_atom_site_aniso_U_13
_atom_site_aniso_U_12
Ni1 0.0449(3) 0.0260(2) 0.0397(2) 0.0000(3) 0.00784(18) 0.0034(3)
N1 0.0356(17) 0.0297(19) 0.0378(18) 0.0021(16) 0.0080(14) -0.0003(16)
N2 0.049(2) 0.026(2) 0.052(2) 0.0023(17) 0.0105(17) 0.0022(17)
N3 0.074(3) 0.038(2) 0.039(2) -0.0004(18) 0.0064(19) 0.010(2)
O1 0.060(2) 0.0382(19) 0.0423(18) 0.0025(16) 0.0169(15) 0.0082(18)
O2 0.069(2) 0.0365(19) 0.059(2) 0.0186(18) 0.0175(17) 0.0056(17)
O3 0.142(4) 0.028(2) 0.082(3) 0.006(2) 0.046(3) 0.005(2)
O4 0.064(3) 0.165(6) 0.122(4) 0.086(4) 0.041(3) 0.038(3)
C1 0.043(2) 0.039(3) 0.045(2) 0.004(2) 0.0079(19) -0.007(2)
C2 0.044(2) 0.026(2) 0.041(2) 0.0015(19) 0.0076(17) 0.004(2)
C3 0.0331(19) 0.023(2) 0.045(2) -0.0004(18) 0.0068(16) -0.0052(17)
C4 0.0324(18) 0.029(2) 0.044(2) 0.0056(17) 0.0074(16) -0.0025(16)
C5 0.050(2) 0.043(3) 0.042(2) 0.002(2) 0.0092(19) -0.001(2)
C6 0.054(2) 0.063(3) 0.041(2) 0.008(3) 0.0036(17) -0.001(3)
C7 0.063(3) 0.057(3) 0.052(3) 0.019(3) 0.002(2) 0.011(3)
C8 0.065(3) 0.040(3) 0.061(3) 0.011(3) 0.011(2) 0.014(3)
C9 0.039(2) 0.029(2) 0.047(2) 0.007(2) 0.0062(19) 0.0022(19)
C10 0.071(3) 0.023(2) 0.072(3) 0.003(2) 0.023(3) 0.004(2)
C11 0.079(3) 0.029(3) 0.068(3) -0.011(2) 0.013(3) 0.006(3)
C12 0.098(4) 0.064(4) 0.103(5) -0.033(4) -0.009(4) -0.001(4)
C13 0.123(5) 0.121(5) 0.098(4) -0.008(4) -0.031(4) -0.004(5)
C14 0.132(5) 0.077(4) 0.050(3) -0.013(3) -0.016(3) 0.025(4)
C15 0.086(4) 0.058(4) 0.055(3) 0.007(3) 0.036(3) 0.019(3)
C16 0.060(3) 0.060(4) 0.066(3) 0.010(3) 0.030(3) 0.001(3)
C17 0.075(4) 0.078(5) 0.089(4) 0.018(4) 0.006(3) -0.005(4)
C18 0.097(5) 0.147(10) 0.111(6) 0.053(6) -0.005(5) -0.015(6)
C19 0.097(5) 0.180(11) 0.100(7) 0.042(7) -0.001(5) -0.020(7)
C20 0.093(5) 0.158(10) 0.112(6) -0.045(8) 0.039(4) -0.069(7)
C21 0.067(3) 0.084(5) 0.110(4) -0.020(6) 0.039(3) -0.022(5)
C22 0.045(2) 0.033(2) 0.036(2) 0.003(2) 0.0073(17) 0.007(2)
C23 0.065(3) 0.032(2) 0.056(3) -0.001(2) 0.019(2) 0.003(2)
C24 0.103(4) 0.032(2) 0.065(3) -0.002(4) 0.017(3) 0.009(4)
C25 0.090(4) 0.061(5) 0.057(3) -0.005(3) 0.016(3) 0.035(4)
C26 0.057(3) 0.080(5) 0.065(3) -0.005(3) 0.022(3) 0.017(3)
C27 0.047(2) 0.055(3) 0.058(3) -0.001(3) 0.018(2) 0.004(3)
C28 0.047(2) 0.042(3) 0.049(2) 0.012(2) 0.0083(19) 0.002(2)
C29 0.042(2) 0.045(3) 0.052(3) 0.007(2) 0.001(2) 0.002(2)
C30 0.068(3) 0.055(4) 0.071(3) 0.005(4) 0.024(2) -0.018(3)
C31 0.087(5) 0.061(4) 0.116(6) -0.016(4) 0.035(4) -0.031(4)
C32 0.084(5) 0.081(6) 0.095(5) -0.024(5) 0.006(4) -0.025(4)
C33 0.100(4) 0.102(6) 0.054(3) 0.007(5) -0.017(3) -0.014(5)
C34 0.100(4) 0.061(4) 0.051(3) 0.008(3) -0.008(3) -0.014(4)
C35 0.056(3) 0.044(3) 0.072(3) 0.014(3) 0.013(2) 0.011(2)
C36 0.056(3) 0.060(4) 0.076(4) 0.022(3) 0.024(3) 0.014(3)
C37 0.045(2) 0.038(2) 0.054(3) -0.003(2) 0.013(2) 0.009(2)
C38 0.050(2) 0.040(4) 0.064(3) 0.005(2) 0.003(2) -0.001(2)
C39 0.078(4) 0.046(3) 0.064(3) 0.005(3) 0.003(3) -0.001(3)
C40 0.062(3) 0.068(4) 0.061(3) -0.005(3) -0.007(2) 0.011(3)
C41 0.045(2) 0.074(5) 0.068(3) -0.010(3) 0.008(2) 0.005(3)
C42 0.056(3) 0.056(3) 0.066(3) -0.005(3) 0.020(2) 0.006(3)
O1W 0.137(4) 0.088(4) 0.122(4) -0.011(4) 0.045(3) -0.006(4)

loop_
_atom_type_symbol
_atom_type_description
_atom_type_scat_dispersion_real
_atom_type_scat_dispersion_imag
_atom_type_scat_source
C C 0.0033 0.0016 'International Tables Vol C Tables 4.2.6.8 and 6.1.1.4'
H H 0.0000 0.0000 'International Tables Vol C Tables 4.2.6.8 and 6.1.1.4'
N N 0.0061 0.0033 'International Tables Vol C Tables 4.2.6.8 and 6.1.1.4'
O O 0.0106 0.0060 'International Tables Vol C Tables 4.2.6.8 and 6.1.1.4'
Ni Ni 0.3393 1.1124 'International Tables Vol C Tables 4.2.6.8 and 6.1.1.4'

loop_
_geom_angle_atom_site_label_1
_geom_angle_atom_site_label_2
_geom_angle_atom_site_label_3
_geom_angle
N1 Ni1 O1 86.52(15)
N1 Ni1 N2 95.74(16)
O1 Ni1 N2 175.32(17)
N1 Ni1 N3 174.80(17)
O1 Ni1 N3 90.84(16)
N2 Ni1 N3 87.22(18)
C3 N1 C2 120.7(4)
C3 N1 Ni1 127.7(3)
C2 N1 Ni1 111.6(3)
C10 N2 C9 121.4(4)
C10 N2 Ni1 114.7(3)
C9 N2 Ni1 123.3(3)
C11 N3 C15 112.9(4)
C11 N3 C14 106.0(5)
C15 N3 C14 107.8(5)
C11 N3 Ni1 105.6(3)
C15 N3 Ni1 112.1(4)
C14 N3 Ni1 112.3(4)
C1 O1 Ni1 115.4(3)
O2 C1 O1 124.2(4)
O2 C1 C2 119.9(4)
O1 C1 C2 115.8(4)
N1 C2 C1 106.7(3)
N1 C2 C28 112.5(3)
C1 C2 C28 112.2(3)
N1 C3 C4 121.6(4)
N1 C3 C22 121.1(4)
C4 C3 C22 117.3(3)
C9 C4 C5 118.5(4)
C9 C4 C3 125.0(4)
C5 C4 C3 116.4(4)
C6 C5 C4 122.0(5)
C5 C6 C7 118.7(4)
C8 C7 C6 121.2(5)
C7 C8 C9 121.6(5)
N2 C9 C8 121.6(4)
N2 C9 C4 120.3(4)
C8 C9 C4 118.0(4)
O3 C10 N2 129.2(5)
O3 C10 C11 117.8(5)
N2 C10 C11 112.8(4)
N3 C11 C10 110.5(4)
N3 C11 C12 105.4(5)
C10 C11 C12 111.1(5)
C13 C12 C11 102.3(7)
C14 C13 C12 113.0(6)
C13 C14 N3 103.0(6)
N3 C15 C16 113.8(4)
C21 C16 C17 118.1(6)
C21 C16 C15 121.4(6)
C17 C16 C15 120.5(6)
C18 C17 C16 123.4(9)
C19 C18 C17 119.7(12)
C18 C19 C20 120.8(9)
C19 C20 C21 118.8(10)
C16 C21 C20 119.0(9)
C23 C22 C27 119.7(5)
C23 C22 C3 120.8(4)
C27 C22 C3 119.5(4)
C22 C23 C24 119.4(5)
C25 C24 C23 120.2(7)
C24 C25 C26 120.4(6)
C27 C26 C25 119.9(5)
C26 C27 C22 120.4(6)
C29 C28 C35 112.3(4)
C29 C28 C2 114.1(4)
C35 C28 C2 110.4(4)
C30 C29 C34 117.9(5)
C30 C29 C28 120.3(4)
C34 C29 C28 121.8(5)
C29 C30 C31 120.8(5)
C32 C31 C30 120.9(7)
C33 C32 C31 119.2(7)
C32 C33 C34 121.2(6)
C29 C34 C33 120.0(6)
C36 C35 C28 111.7(5)
O4 C36 C37 119.5(5)
O4 C36 C35 119.0(5)
C37 C36 C35 121.4(5)
C38 C37 C42 118.6(4)
C38 C37 C36 122.9(4)
C42 C37 C36 118.5(5)
C37 C38 C39 120.6(5)
C40 C39 C38 119.1(6)
C41 C40 C39 120.9(5)
C40 C41 C42 120.1(5)
C41 C42 C37 120.7(5)

loop_
_geom_bond_atom_site_label_1
_geom_bond_atom_site_label_2
_geom_bond_distance
Ni1 N1 1.844(4)
Ni1 O1 1.854(3)
Ni1 N2 1.856(4)
Ni1 N3 1.937(4)
N1 C3 1.295(5)
N1 C2 1.487(5)
N2 C10 1.363(6)
N2 C9 1.401(6)
N3 C11 1.485(7)
N3 C15 1.487(7)
N3 C14 1.505(7)
O1 C1 1.288(6)
O2 C1 1.232(6)
O3 C10 1.227(7)
O4 C36 1.205(6)
C1 C2 1.517(6)
C2 C28 1.551(6)
C3 C4 1.465(6)
C3 C22 1.502(6)
C4 C9 1.414(6)
C4 C5 1.416(6)
C5 C6 1.369(7)
C6 C7 1.392(10)
C7 C8 1.355(7)
C8 C9 1.410(6)
C10 C11 1.511(7)
C11 C12 1.546(9)
C12 C13 1.490(11)
C13 C14 1.434(12)
C15 C16 1.489(8)
C16 C21 1.365(10)
C16 C17 1.368(10)
C17 C18 1.352(10)
C18 C19 1.327(16)
C19 C20 1.383(17)
C20 C21 1.435(11)
C22 C23 1.383(7)
C22 C27 1.385(6)
C23 C24 1.393(8)
C24 C25 1.362(8)
C25 C26 1.380(10)
C26 C27 1.370(8)
C28 C29 1.521(7)
C28 C35 1.529(7)
C29 C30 1.370(8)
C29 C34 1.387(7)
C30 C31 1.387(9)
C31 C32 1.359(10)
C32 C33 1.343(12)
C33 C34 1.396(10)
C35 C36 1.508(7)
C36 C37 1.488(7)
C37 C38 1.384(7)
C37 C42 1.400(7)
C38 C39 1.391(7)
C39 C40 1.382(8)
C40 C41 1.366(9)
C41 C42 1.370(8)
